data_4025474
loop_
_publ_author_name
'Mercedes Amat'
'Robert Fabregat'
'Rosa Griera'
'Pedro Florindo'
'Elies Molins'
'Joan Bosch'

_publ_section_title
;
 Biomimetic Construction of the Hydroquinoline Ring System.
 Diastereodivergent Enantioselective Synthesis of
 2,5-Disubstitutedcis-Decahydroquinolines
;
_journal_name_full 'Journal of Organic Chemistry'
_journal_page_first 3797
_journal_page_last 3805
_journal_paper_doi 10.1021/jo1005894
_journal_volume 75
_journal_year 2010
_chemical_absolute_configuration syn
_chemical_compound_source 'synthesis as described'
_chemical_formula_moiety 'C18 H23 N1 O2'
_chemical_formula_sum 'C18 H23 N O2'
_chemical_formula_weight 285.37
_chemical_name_systematic
;
 ?
;
_space_group_IT_number 19
_symmetry_cell_setting orthorhombic
_symmetry_Int_Tables_number 19
_symmetry_space_group_name_Hall 'P 2ac 2ab'
_symmetry_space_group_name_H-M 'P 21 21 21'
_atom_sites_solution_hydrogens geom
_atom_sites_solution_primary direct
_atom_sites_solution_secondary difmap
_audit_conform_dict_location ftp://ftp.iucr.org/pub/cif_core.dic
_audit_conform_dict_name cif_core.dic
_audit_conform_dict_version 2.2
_audit_creation_date 2007-07-30T17:38:29-00:00
_audit_creation_method 'WinGX routine CIF_UPDATE'
_cell_angle_alpha 90
_cell_angle_beta 90
_cell_angle_gamma 90
_cell_formula_units_Z 4
_cell_length_a 7.863(6)
_cell_length_b 13.811(9)
_cell_length_c 14.249(9)
_cell_measurement_reflns_used 25
_cell_measurement_temperature 294(2)
_cell_measurement_theta_max 15.2
_cell_measurement_theta_min 11.3
_cell_measurement_wavelength 0.71073
_cell_volume 1547.4(18)
_computing_cell_refinement 'CAD4 Express (Enraf Nonius, 1994)'
_computing_data_collection 'CAD4 Express (Enraf Nonius, 1994)'
_computing_data_reduction 'XCAD4 (Harms & Wocadlo, 1995)'
_computing_molecular_graphics 'Ortep-3 for Windows (Farrugia, 1997)'
_computing_publication_material 'WinGX publication routines (Farrugia, 1999)'
_computing_structure_refinement 'SHELXL-97 (Sheldrick, 1997)'
_computing_structure_solution 'SHELXS-97 (Sheldrick, 1997)'
_diffrn_ambient_temperature 294(2)
_diffrn_detector 'scintillation LiI'
_diffrn_detector_dtime 1.195
_diffrn_measured_fraction_theta_full 1
_diffrn_measured_fraction_theta_max 1
_diffrn_measurement_device '\k-geometry diffractometer'
_diffrn_measurement_device_type 'Enraf Nonius CAD4'
_diffrn_measurement_method 'non-profiled omega scans'
_diffrn_orient_matrix_type
;
  x-axis points to radiation source
  the matrix is specified in reciprocal space
;
_diffrn_orient_matrix_UB_11 -0.008643
_diffrn_orient_matrix_UB_12 0.052984
_diffrn_orient_matrix_UB_13 0.04759
_diffrn_orient_matrix_UB_21 -0.126291
_diffrn_orient_matrix_UB_22 0.001118
_diffrn_orient_matrix_UB_23 -0.008118
_diffrn_orient_matrix_UB_31 -0.012205
_diffrn_orient_matrix_UB_32 -0.049339
_diffrn_orient_matrix_UB_33 0.050935
_diffrn_radiation_monochromator graphite
_diffrn_radiation_probe x-ray
_diffrn_radiation_type MoK\a
_diffrn_radiation_wavelength 0.71073
_diffrn_reflns_av_R_equivalents 0.0126
_diffrn_reflns_av_unetI/netI 0.0152
_diffrn_reflns_limit_h_max 9
_diffrn_reflns_limit_h_min -4
_diffrn_reflns_limit_k_max 16
_diffrn_reflns_limit_k_min -8
_diffrn_reflns_limit_l_max 16
_diffrn_reflns_limit_l_min -8
_diffrn_reflns_number 1795
_diffrn_reflns_theta_full 24.97
_diffrn_reflns_theta_max 24.97
_diffrn_reflns_theta_min 2.05
_diffrn_source 'Enraf Nonius FR590'
_diffrn_standards_decay_% 0
_diffrn_standards_interval_time 60
_diffrn_standards_number 2
_exptl_absorpt_coefficient_mu 0.079
_exptl_absorpt_correction_T_max 0.75
_exptl_absorpt_correction_T_min 0.316
_exptl_absorpt_correction_type refdelf
_exptl_absorpt_process_details
;
        (See: Walker, N. & Stuart, D. (1983) Acta Cryst. A39, 158-166)
;
_exptl_crystal_colour colorless
_exptl_crystal_density_diffrn 1.225
_exptl_crystal_density_method 'not measured'
_exptl_crystal_description prism
_exptl_crystal_F_000 616
_exptl_crystal_size_max 0.52
_exptl_crystal_size_mid 0.48
_exptl_crystal_size_min 0.39
_refine_diff_density_max 0.08
_refine_diff_density_min -0.097
_refine_diff_density_rms 0.022
_refine_ls_abs_structure_details 'Flack H D (1983), Acta Cryst. A39, 876-881'
_refine_ls_abs_structure_Flack 3.1(17)
_refine_ls_extinction_method none
_refine_ls_goodness_of_fit_ref 1.06
_refine_ls_hydrogen_treatment mixed
_refine_ls_matrix_type full
_refine_ls_number_parameters 191
_refine_ls_number_reflns 1691
_refine_ls_number_restraints 0
_refine_ls_restrained_S_all 1.06
_refine_ls_R_factor_all 0.0386
_refine_ls_R_factor_gt 0.0294
_refine_ls_shift/su_max 0
_refine_ls_shift/su_mean 0
_refine_ls_structure_factor_coef Fsqd
_refine_ls_weighting_details 'calc w=1/[\s^2^(Fo^2^)+(0.0308P)^2^+0.2029P] where P=(Fo^2^+2Fc^2^)/3'
_refine_ls_weighting_scheme calc
_refine_ls_wR_factor_gt 0.0657
_refine_ls_wR_factor_ref 0.0702
_reflns_number_gt 1491
_reflns_number_total 1691
_reflns_threshold_expression >2sigma(I)
_cod_data_source_file jo1005894_si_003.cif
_cod_data_source_block jb66
_cod_database_code 4025474
_diffrn_standards_decay_corr_max 1
_diffrn_standards_decay_corr_min 1

loop_
_symmetry_equiv_pos_as_xyz
'x, y, z'
'-x+1/2, -y, z+1/2'
'x+1/2, -y+1/2, -z'
'-x, y+1/2, -z+1/2'

loop_
_atom_site_label
_atom_site_type_symbol
_atom_site_fract_x
_atom_site_fract_y
_atom_site_fract_z
_atom_site_U_iso_or_equiv
_atom_site_adp_type
_atom_site_occupancy
_atom_site_symmetry_multiplicity
_atom_site_calc_flag
_atom_site_refinement_flags
_atom_site_disorder_assembly
_atom_site_disorder_group
N1 N 1.1861(2) 0.56900(11) 0.01481(11) 0.0472(4) Uani 1 1 d . . .
C2 C 1.2794(3) 0.54970(16) -0.06186(15) 0.0543(5) Uani 1 1 d . . .
O2 O 1.3832(2) 0.60756(11) -0.09216(11) 0.0744(5) Uani 1 1 d . . .
C3 C 1.2503(3) 0.45462(16) -0.11030(15) 0.0635(6) Uani 1 1 d . . .
H3A H 1.3595 0.4232 -0.1187 0.076 Uiso 1 1 calc R . .
H3B H 1.2046 0.4676 -0.1723 0.076 Uiso 1 1 calc R . .
C4 C 1.1325(3) 0.38458(15) -0.06111(16) 0.0594(6) Uani 1 1 d . . .
H4A H 1.1946 0.3508 -0.0123 0.071 Uiso 1 1 calc R . .
H4B H 1.0919 0.3369 -0.1058 0.071 Uiso 1 1 calc R . .
C5 C 0.9814(3) 0.43697(15) -0.01791(14) 0.0521(5) Uani 1 1 d . . .
H5 H 0.9256 0.4737 -0.068 0.063 Uiso 1 1 calc R . .
C6 C 0.8492(3) 0.36658(16) 0.02303(16) 0.0608(6) Uani 1 1 d . . .
H6 H 0.8371 0.3135 -0.0222 0.073 Uiso 1 1 calc R . .
C7 C 0.9107(3) 0.32152(16) 0.11483(17) 0.0700(7) Uani 1 1 d . . .
H7A H 0.8193 0.2838 0.1422 0.084 Uiso 1 1 calc R . .
H7B H 1.0044 0.2779 0.1017 0.084 Uiso 1 1 calc R . .
C8 C 0.9680(3) 0.39694(18) 0.18437(16) 0.0668(7) Uani 1 1 d . . .
H8A H 1.0106 0.3652 0.2404 0.08 Uiso 1 1 calc R . .
H8B H 0.8718 0.4368 0.2023 0.08 Uiso 1 1 calc R . .
C9 C 1.1055(3) 0.46011(15) 0.14334(13) 0.0539(5) Uani 1 1 d . . .
H9A H 1.2052 0.4209 0.1305 0.065 Uiso 1 1 calc R . .
H9B H 1.1373 0.5092 0.1888 0.065 Uiso 1 1 calc R . .
C10 C 1.0481(2) 0.50915(14) 0.05319(13) 0.0453(5) Uani 1 1 d . . .
C11 C 1.1739(3) 0.66763(14) 0.05138(15) 0.0526(5) Uani 1 1 d . . .
H11 H 1.1615 0.7126 -0.0014 0.063 Uiso 1 1 calc R . .
C12 C 1.0056(3) 0.66364(16) 0.10553(19) 0.0632(6) Uani 1 1 d . . .
H12A H 1.0265 0.6596 0.1725 0.076 Uiso 1 1 calc R . .
H12B H 0.938 0.7209 0.093 0.076 Uiso 1 1 calc R . .
O13 O 0.92017(18) 0.57887(10) 0.07305(11) 0.0576(4) Uani 1 1 d . . .
C14 C 1.3201(3) 0.70015(15) 0.11118(15) 0.0529(5) Uani 1 1 d . . .
C15 C 1.3249(3) 0.79588(16) 0.14028(17) 0.0681(7) Uani 1 1 d . . .
H15 H 1.2411 0.8389 0.1206 0.082 Uiso 1 1 calc R . .
C16 C 1.4532(4) 0.8274(2) 0.1981(2) 0.0842(9) Uani 1 1 d . . .
H16 H 1.4539 0.8914 0.2183 0.101 Uiso 1 1 calc R . .
C17 C 1.5796(4) 0.7663(2) 0.22658(19) 0.0843(9) Uani 1 1 d . . .
H17 H 1.6667 0.7887 0.265 0.101 Uiso 1 1 calc R . .
C18 C 1.5768(3) 0.6715(2) 0.19788(19) 0.0796(8) Uani 1 1 d . . .
H18 H 1.6616 0.629 0.2172 0.095 Uiso 1 1 calc R . .
C19 C 1.4472(3) 0.63941(18) 0.14011(17) 0.0667(7) Uani 1 1 d . . .
H19 H 1.4465 0.5752 0.1205 0.08 Uiso 1 1 calc R . .
C61 C 0.6742(3) 0.4125(2) 0.0336(2) 0.0825(8) Uani 1 1 d . . .
H61A H 0.6403 0.4406 -0.0251 0.124 Uiso 1 1 calc R . .
H61B H 0.6785 0.4619 0.0809 0.124 Uiso 1 1 calc R . .
H61C H 0.5934 0.3638 0.0517 0.124 Uiso 1 1 calc R . .

loop_
_atom_site_aniso_label
_atom_site_aniso_U_11
_atom_site_aniso_U_22
_atom_site_aniso_U_33
_atom_site_aniso_U_23
_atom_site_aniso_U_13
_atom_site_aniso_U_12
N1 0.0512(9) 0.0452(9) 0.0453(9) -0.0019(8) 0.0035(8) -0.0015(8)
C2 0.0584(13) 0.0582(12) 0.0463(11) 0.0024(11) 0.0030(11) 0.0052(12)
O2 0.0810(12) 0.0735(10) 0.0687(11) 0.0036(9) 0.0244(10) -0.0113(10)
C3 0.0688(14) 0.0703(14) 0.0514(12) -0.0104(12) 0.0040(13) 0.0039(13)
C4 0.0676(14) 0.0580(12) 0.0526(12) -0.0119(11) -0.0022(12) 0.0032(12)
C5 0.0576(12) 0.0524(11) 0.0463(11) -0.0013(10) -0.0096(11) 0.0004(11)
C6 0.0635(14) 0.0563(13) 0.0626(14) -0.0078(12) -0.0062(12) -0.0097(12)
C7 0.0740(15) 0.0623(14) 0.0737(16) 0.0092(13) -0.0002(15) -0.0129(14)
C8 0.0714(16) 0.0766(15) 0.0524(13) 0.0100(12) -0.0036(12) -0.0149(14)
C9 0.0566(13) 0.0617(13) 0.0433(11) 0.0003(10) -0.0066(11) -0.0052(12)
C10 0.0447(11) 0.0465(11) 0.0449(11) -0.0013(9) 0.0002(10) 0.0030(10)
C11 0.0557(12) 0.0442(11) 0.0579(13) -0.0013(10) 0.0026(11) 0.0029(10)
C12 0.0572(13) 0.0515(12) 0.0809(17) -0.0114(13) 0.0045(13) 0.0022(11)
O13 0.0476(8) 0.0521(8) 0.0730(10) -0.0088(8) 0.0017(8) 0.0038(7)
C14 0.0548(12) 0.0515(12) 0.0525(12) -0.0033(10) 0.0131(11) -0.0068(11)
C15 0.0788(16) 0.0587(14) 0.0668(15) -0.0117(12) 0.0142(14) -0.0117(14)
C16 0.096(2) 0.0787(18) 0.0776(18) -0.0259(15) 0.0190(18) -0.0300(18)
C17 0.0708(17) 0.111(2) 0.0710(17) -0.0203(17) 0.0086(16) -0.0364(19)
C18 0.0564(14) 0.103(2) 0.0797(17) -0.0087(16) 0.0017(15) -0.0112(16)
C19 0.0558(14) 0.0682(15) 0.0762(17) -0.0107(13) 0.0001(13) -0.0061(13)
C61 0.0578(14) 0.0877(18) 0.102(2) -0.0048(16) -0.0106(16) -0.0098(14)

loop_
_atom_type_symbol
_atom_type_description
_atom_type_scat_dispersion_real
_atom_type_scat_dispersion_imag
_atom_type_scat_source
C C 0.0033 0.0016 'International Tables Vol C Tables 4.2.6.8 and 6.1.1.4'
H H 0 0 'International Tables Vol C Tables 4.2.6.8 and 6.1.1.4'
N N 0.0061 0.0033 'International Tables Vol C Tables 4.2.6.8 and 6.1.1.4'
O O 0.0106 0.006 'International Tables Vol C Tables 4.2.6.8 and 6.1.1.4'

loop_
_geom_angle_atom_site_label_1
_geom_angle_atom_site_label_2
_geom_angle_atom_site_label_3
_geom_angle
_geom_angle_site_symmetry_1
_geom_angle_site_symmetry_3
_geom_angle_publ_flag
C2 N1 C11 120.72(17) . . ?
C2 N1 C10 126.48(17) . . ?
C11 N1 C10 110.07(16) . . ?
O2 C2 N1 121.5(2) . . ?
O2 C2 C3 120.8(2) . . ?
N1 C2 C3 117.7(2) . . ?
C2 C3 C4 116.10(19) . . ?
C3 C4 C5 111.21(18) . . ?
C10 C5 C4 108.29(18) . . ?
C10 C5 C6 113.33(18) . . ?
C4 C5 C6 112.37(18) . . ?
C61 C6 C7 111.8(2) . . ?
C61 C6 C5 112.66(19) . . ?
C7 C6 C5 111.61(19) . . ?
C8 C7 C6 112.11(19) . . ?
C7 C8 C9 111.08(19) . . ?
C8 C9 C10 111.85(18) . . ?
O13 C10 N1 102.45(15) . . ?
O13 C10 C5 109.53(16) . . ?
N1 C10 C5 112.12(16) . . ?
O13 C10 C9 110.12(16) . . ?
N1 C10 C9 110.21(16) . . ?
C5 C10 C9 112.00(17) . . ?
N1 C11 C14 115.57(17) . . ?
N1 C11 C12 101.68(16) . . ?
C14 C11 C12 112.73(17) . . ?
O13 C12 C11 105.83(17) . . ?
C10 O13 C12 106.69(15) . . ?
C19 C14 C15 118.3(2) . . ?
C19 C14 C11 123.19(19) . . ?
C15 C14 C11 118.5(2) . . ?
C16 C15 C14 120.1(3) . . ?
C17 C16 C15 121.1(3) . . ?
C16 C17 C18 119.3(3) . . ?
C17 C18 C19 119.7(3) . . ?
C14 C19 C18 121.4(2) . . ?

loop_
_geom_bond_atom_site_label_1
_geom_bond_atom_site_label_2
_geom_bond_distance
_geom_bond_site_symmetry_2
_geom_bond_publ_flag
N1 C2 1.343(3) . ?
N1 C11 1.462(3) . ?
N1 C10 1.470(2) . ?
C2 O2 1.222(2) . ?
C2 C3 1.501(3) . ?
C3 C4 1.512(3) . ?
C4 C5 1.521(3) . ?
C5 C10 1.515(3) . ?
C5 C6 1.538(3) . ?
C6 C61 1.523(3) . ?
C6 C7 1.527(3) . ?
C7 C8 1.507(3) . ?
C8 C9 1.507(3) . ?
C9 C10 1.521(3) . ?
C10 O13 1.421(2) . ?
C11 C14 1.500(3) . ?
C11 C12 1.533(3) . ?
C12 O13 1.427(2) . ?
C14 C19 1.369(3) . ?
C14 C15 1.386(3) . ?
C15 C16 1.374(4) . ?
C16 C17 1.365(4) . ?
C17 C18 1.371(4) . ?
C18 C19 1.383(3) . ?

loop_
_geom_torsion_atom_site_label_1
_geom_torsion_atom_site_label_2
_geom_torsion_atom_site_label_3
_geom_torsion_atom_site_label_4
_geom_torsion
_geom_torsion_site_symmetry_1
_geom_torsion_site_symmetry_2
_geom_torsion_site_symmetry_3
_geom_torsion_site_symmetry_4
_geom_torsion_publ_flag
C11 N1 C2 O2 15.2(3) . . . . ?
C10 N1 C2 O2 174.56(19) . . . . ?
C11 N1 C2 C3 -164.06(19) . . . . ?
C10 N1 C2 C3 -4.7(3) . . . . ?
O2 C2 C3 C4 173.9(2) . . . . ?
N1 C2 C3 C4 -6.9(3) . . . . ?
C2 C3 C4 C5 39.9(3) . . . . ?
C3 C4 C5 C10 -60.5(2) . . . . ?
C3 C4 C5 C6 173.59(18) . . . . ?
C10 C5 C6 C61 77.7(3) . . . . ?
C4 C5 C6 C61 -159.1(2) . . . . ?
C10 C5 C6 C7 -49.0(2) . . . . ?
C4 C5 C6 C7 74.2(2) . . . . ?
C61 C6 C7 C8 -75.0(3) . . . . ?
C5 C6 C7 C8 52.2(3) . . . . ?
C6 C7 C8 C9 -56.6(3) . . . . ?
C7 C8 C9 C10 57.1(3) . . . . ?
C2 N1 C10 O13 -135.00(19) . . . . ?
C11 N1 C10 O13 26.2(2) . . . . ?
C2 N1 C10 C5 -17.7(3) . . . . ?
C11 N1 C10 C5 143.55(17) . . . . ?
C2 N1 C10 C9 107.8(2) . . . . ?
C11 N1 C10 C9 -90.96(19) . . . . ?
C4 C5 C10 O13 161.97(16) . . . . ?
C6 C5 C10 O13 -72.6(2) . . . . ?
C4 C5 C10 N1 48.9(2) . . . . ?
C6 C5 C10 N1 174.33(16) . . . . ?
C4 C5 C10 C9 -75.6(2) . . . . ?
C6 C5 C10 C9 49.8(2) . . . . ?
C8 C9 C10 O13 68.4(2) . . . . ?
C8 C9 C10 N1 -179.29(17) . . . . ?
C8 C9 C10 C5 -53.7(2) . . . . ?
C2 N1 C11 C14 -81.3(2) . . . . ?
C10 N1 C11 C14 116.25(19) . . . . ?
C2 N1 C11 C12 156.28(18) . . . . ?
C10 N1 C11 C12 -6.2(2) . . . . ?
N1 C11 C12 O13 -16.2(2) . . . . ?
C14 C11 C12 O13 -140.58(18) . . . . ?
N1 C10 O13 C12 -36.7(2) . . . . ?
C5 C10 O13 C12 -155.83(17) . . . . ?
C9 C10 O13 C12 80.6(2) . . . . ?
C11 C12 O13 C10 33.8(2) . . . . ?
N1 C11 C14 C19 -7.8(3) . . . . ?
C12 C11 C14 C19 108.5(2) . . . . ?
N1 C11 C14 C15 173.63(19) . . . . ?
C12 C11 C14 C15 -70.0(3) . . . . ?
C19 C14 C15 C16 -1.2(3) . . . . ?
C11 C14 C15 C16 177.4(2) . . . . ?
C14 C15 C16 C17 1.3(4) . . . . ?
C15 C16 C17 C18 -1.0(4) . . . . ?
C16 C17 C18 C19 0.5(4) . . . . ?
C15 C14 C19 C18 0.8(3) . . . . ?
C11 C14 C19 C18 -177.8(2) . . . . ?
C17 C18 C19 C14 -0.5(4) . . . . ?

loop_
_cod_related_entry_id
_cod_related_entry_database
_cod_related_entry_code
1 ChemSpider 30659214
